data_1552698
loop_
_publ_author_name
'Yang, Beiye'
'He, Yan'
'Lin, Shuang'
'Zhang, Jinwen'
'Li, Huaqiang'
'Wang, Jianping'
'Hu, Zhengxi'
'Zhang, Yonghui'

_publ_section_title
;
 Antimicrobial Dolabellanes and Atranones from a Marine-Derived Strain of
 the Toxigenic Fungus <i>Stachybotrys chartarum</i>.
;
_journal_issue 7
_journal_name_full 'Journal of natural products'
_journal_page_first 1923
_journal_page_last 1929
_journal_paper_doi 10.1021/acs.jnatprod.9b00305
_journal_volume 82
_journal_year 2019
_chemical_absolute_configuration ad
_chemical_formula_moiety 'C20 H30 O4, 0.06(O)'
_chemical_formula_sum 'C20 H30 O4.06'
_chemical_formula_weight 335.44
_space_group_crystal_system monoclinic
_space_group_IT_number 4
_space_group_name_Hall 'P 2yb'
_space_group_name_H-M_alt 'P 1 21 1'
_atom_sites_solution_hydrogens geom
_atom_sites_solution_primary direct
_audit_creation_date 2019-06-13
_audit_creation_method
;
Olex2 1.2
(compiled 2018.05.29 svn.r3508 for OlexSys, GUI svn.r5506)
;
_cell_angle_alpha 90
_cell_angle_beta 95.7705(5)
_cell_angle_gamma 90
_cell_formula_units_Z 4
_cell_length_a 14.56330(10)
_cell_length_b 8.37430(10)
_cell_length_c 15.3907(2)
_cell_measurement_reflns_used 33976
_cell_measurement_temperature 100.00(10)
_cell_measurement_theta_max 73.6890
_cell_measurement_theta_min 2.8920
_cell_volume 1867.50(4)
_computing_cell_refinement 'CrysAlisPro 1.171.39.28b (Rigaku OD, 2015)'
_computing_data_collection 'CrysAlisPro 1.171.39.28b (Rigaku OD, 2015)'
_computing_data_reduction 'CrysAlisPro 1.171.39.28b (Rigaku OD, 2015)'
_computing_molecular_graphics 'Olex2 (Dolomanov et al., 2009)'
_computing_publication_material 'Olex2 (Dolomanov et al., 2009)'
_computing_structure_refinement 'XL (Sheldrick, 2008)'
_computing_structure_solution 'XS (Sheldrick, 2008)'
_diffrn_ambient_environment N~2~
_diffrn_ambient_temperature 100.00(10)
_diffrn_detector 'CCD plate'
_diffrn_measured_fraction_theta_full 1.000
_diffrn_measured_fraction_theta_max 0.995
_diffrn_measurement_details
;
List of Runs (angles in degrees, time in seconds):

  # Type    Start    End  Width  t~exp~   \w     \q     \k     \f   Frames
--------------------------------------------------------------------------
  1  \w    -32.00  31.00   0.50    0.50    --    0.00 -82.00-150.00  126
  2  \w    -46.00 -18.00   0.50    0.50    --    0.00 -77.00 -90.00   56
  3  \w    -32.00  17.00   0.50    0.50    --    0.00 -38.00-120.00   98
  4  \w     42.00  88.00   0.50    0.50    --    0.00  38.00-180.00   92
  5  \w     49.00  85.00   0.50    0.50    --    0.00  38.00   0.00   72
  6  \w    -78.00 -20.00   0.50    0.50    --    0.00 -57.00 -30.00  116
  7  \w    -22.00  45.00   0.50    0.50    --    0.00  57.00  60.00  134
  8  \w    -17.00  39.00   0.50    0.50    --    0.00  38.00   0.00  112
  9  \w     -3.00  22.00   0.50    0.50    --    0.00 -57.00 -30.00   50
 10  \w    -17.00  37.00   0.50    0.50    --    0.00  38.00-180.00  108
 11  \w     -9.00  16.00   0.50    0.50    --    0.00 -38.00 150.00   50
 12  \w    -87.00 -45.00   0.50    0.50    --    0.00 -38.00 150.00   84
 13  \w    -86.00 -36.00   0.50    0.50    --    0.00 -38.00-120.00  100
 14  \w     69.00 133.00   0.50    0.50    --   94.60  67.00-108.32  128
 15  \w     69.00 102.00   0.50    0.50    --   94.60  66.00 -13.64   66
 16  \w     67.00  93.00   0.50    0.50    --   94.60  71.00 148.17   52
 17  \w     71.00 134.00   0.50    0.50    --   94.60  59.00  68.58  126
 18  \w     66.00  92.00   0.50    0.50    --   94.60  74.00  66.25   52
 19  \w     70.00  95.00   0.50    0.50    --   94.60  63.00  13.38   50
 20  \w    147.00 173.00   0.50    0.50    --   94.60  61.00 170.91   52
 21  \w      8.00 118.00   0.50    0.50    --   94.60 -61.00 120.00  220
 22  \w     67.00  92.00   0.50    0.50    --   94.60  72.00-157.28   50
 23  \w    135.00 160.00   0.50    0.50    --   94.60  61.00-180.00   50
 24  \w      7.00 124.00   0.50    0.50    --   94.60 -82.00 120.00  234
 25  \w      5.00 117.00   0.50    0.50    --   94.60 -61.00   0.00  224
 26  \w     71.00 102.00   0.50    0.50    --   94.60  61.00-120.00   62
 27  \w      5.00 119.00   0.50    0.50    --   94.60 -82.00   0.00  228
 28  \w     71.00  98.00   0.50    0.50    --   94.60  60.00 128.13   54
 29  \w     67.00  93.00   0.50    0.50    --   94.60  73.00 173.10   52
 30  \w     76.00 121.00   0.50    0.50    --   94.60  45.00 -60.00   90
 31  \w     72.00 181.00   0.50    0.50    --   94.60  57.00 -47.86  218
 32  \w     67.00  92.00   0.50    0.50    --   94.60  71.00 -34.47   50
 33  \w     72.00 165.00   0.50    0.50    --   94.60  55.00 113.52  186
 34  \w     68.00  94.00   0.50    0.50    --   94.60  69.00  27.66   52
 35  \w     71.00 183.00   0.50    0.50    --   94.60  62.00  19.93  224
 36  \w     69.00  94.00   0.50    0.50    --   94.60  68.00 -49.59   50
 37  \w     76.00 169.00   0.50    0.50    --   94.60  53.00-126.27  186
 38  \w     74.00 177.00   0.50    0.50    --   94.60  61.00   0.00  206
 39  \w     72.00  98.00   0.50    0.50    --   94.60  61.00 120.00   52
 40  \w     71.00 141.00   0.50    0.50    --   94.60  61.00 150.00  140
 41  \w      8.00  74.00   0.50    0.50    --   94.60 -82.00 -60.00  132
 42  \w     78.00 104.00   0.50    0.50    --   94.60 -82.00 -60.00   52
 43  \w     71.00  97.00   0.50    0.50    --   94.60  61.00  90.00   52
 44  \w    124.00 166.00   0.50    0.50    --   94.60  61.00-150.00   84
 45  \w     68.00  94.00   0.50    0.50    --   94.60  69.00 -99.98   52
 46  \w     71.00 131.00   0.50    0.50    --   94.60  61.00-180.00  120
 47  \w     71.00 118.00   0.50    0.50    --   94.60  61.00-150.00   94
 48  \w     71.00 159.00   0.50    0.50    --   94.60  61.00 -30.00  176
 49  \w     70.00 126.00   0.50    0.50    --   94.60  63.00-165.78  112
 50  \w     72.00  98.00   0.50    0.50    --   94.60  56.00 -59.10   52
 51  \w     72.00 114.00   0.50    0.50    --   94.60  55.00 146.44   84
 52  \w     72.00  98.00   0.50    0.50    --   94.60  61.00 170.91   52
 53  \w     71.00  96.00   0.50    0.50    --   94.60  62.00 109.63   50
 54  \w     73.00 124.00   0.50    0.50    --   94.60 -82.00-150.00  102
 55  \w     35.00 125.00   0.50    0.50    --   94.60 -82.00-120.00  180
 56  \w     70.00 179.00   0.50    0.50    --   94.60  64.00  49.82  218
;
_diffrn_measurement_device 'four-circle diffractometer'
_diffrn_measurement_device_type 'XtaLAB AFC12 (RINC): Kappa single'
_diffrn_measurement_method '\w scans'
_diffrn_orient_matrix_type 'CrysAlisPro convention (1999,Acta A55,543-557)'
_diffrn_orient_matrix_UB_11 0.0806331000
_diffrn_orient_matrix_UB_12 -0.0153610000
_diffrn_orient_matrix_UB_13 0.0722652000
_diffrn_orient_matrix_UB_21 0.0540904000
_diffrn_orient_matrix_UB_22 -0.0999653000
_diffrn_orient_matrix_UB_23 -0.0617672000
_diffrn_orient_matrix_UB_31 0.0432408000
_diffrn_orient_matrix_UB_32 0.1537839000
_diffrn_orient_matrix_UB_33 -0.0328361000
_diffrn_radiation_monochromator graphite
_diffrn_radiation_probe x-ray
_diffrn_radiation_type CuK\a
_diffrn_radiation_wavelength 1.54184
_diffrn_reflns_av_R_equivalents 0.0410
_diffrn_reflns_av_unetI/netI 0.0219
_diffrn_reflns_Laue_measured_fraction_full 1.000
_diffrn_reflns_Laue_measured_fraction_max 0.995
_diffrn_reflns_limit_h_max 17
_diffrn_reflns_limit_h_min -18
_diffrn_reflns_limit_k_max 10
_diffrn_reflns_limit_k_min -10
_diffrn_reflns_limit_l_max 19
_diffrn_reflns_limit_l_min -19
_diffrn_reflns_number 43133
_diffrn_reflns_point_group_measured_fraction_full 0.998
_diffrn_reflns_point_group_measured_fraction_max 0.985
_diffrn_reflns_theta_full 67.684
_diffrn_reflns_theta_max 73.941
_diffrn_reflns_theta_min 2.886
_diffrn_source 'fine-focus sealed X-ray tube'
_diffrn_source_type 'Enhance (Cu) X-ray Source'
_exptl_absorpt_coefficient_mu 0.654
_exptl_absorpt_correction_T_max 1.00000
_exptl_absorpt_correction_T_min 0.43813
_exptl_absorpt_correction_type multi-scan
_exptl_absorpt_process_details
;
CrysAlisPro 1.171.39.28b (Rigaku Oxford Diffraction, 2015)
Empirical absorption correction using spherical harmonics,
 implemented in SCALE3 ABSPACK scaling algorithm.
;
_exptl_crystal_colour colorless
_exptl_crystal_density_diffrn 1.193
_exptl_crystal_description block
_exptl_crystal_F_000 730
_exptl_crystal_size_max 0.15
_exptl_crystal_size_mid 0.12
_exptl_crystal_size_min 0.1
_refine_diff_density_max 0.372
_refine_diff_density_min -0.176
_refine_diff_density_rms 0.031
_refine_ls_abs_structure_details
;
 Flack x determined using 3321 quotients [(I+)-(I-)]/[(I+)+(I-)]
 (Parsons, Flack and Wagner, Acta Cryst. B69 (2013) 249-259).
;
_refine_ls_abs_structure_Flack -0.01(5)
_refine_ls_extinction_coef 0.0018(3)
_refine_ls_extinction_expression Fc^*^=kFc[1+0.001xFc^2^\l^3^/sin(2\q)]^-1/4^
_refine_ls_extinction_method 'SHELXL-2014/7 (Sheldrick 2014'
_refine_ls_goodness_of_fit_ref 1.051
_refine_ls_hydrogen_treatment constr
_refine_ls_matrix_type full
_refine_ls_number_parameters 455
_refine_ls_number_reflns 7473
_refine_ls_number_restraints 1
_refine_ls_restrained_S_all 1.051
_refine_ls_R_factor_all 0.0299
_refine_ls_R_factor_gt 0.0296
_refine_ls_shift/su_max 0.000
_refine_ls_shift/su_mean 0.000
_refine_ls_structure_factor_coef Fsqd
_refine_ls_weighting_details 'w=1/[\s^2^(Fo^2^)+(0.0405P)^2^+0.4743P] where P=(Fo^2^+2Fc^2^)/3'
_refine_ls_weighting_scheme calc
_refine_ls_wR_factor_gt 0.0778
_refine_ls_wR_factor_ref 0.0780
_reflns_Friedel_coverage 0.847
_reflns_Friedel_fraction_full 0.996
_reflns_Friedel_fraction_max 0.974
_reflns_number_gt 7368
_reflns_number_total 7473
_reflns_threshold_expression 'I > 2\s(I)'
_cod_data_source_file np9b00305_si_003.cif
_cod_data_source_block 2
_cod_depositor_comments
;

2022-11-30
Z value and formula fixed to values more according to usual
chemical conventions.                 miguel
;
_cod_original_formula_sum 'C40 H60 O8.12'
_cod_original_formula_weight 670.88
_cod_original_formula_moiety '2(C20 H30 O4), 0.12(O)'
_cod_original_formula_units_Z 2
_cod_database_code 1552698
_shelx_shelxl_version_number 2014/7
_shelx_space_group_comment
;
The symmetry employed for this shelxl refinement is uniquely defined
by the following loop, which should always be used as a source of
symmetry information in preference to the above space-group names.
They are only intended as comments.
;
_shelx_estimated_absorpt_t_max 0.937
_shelx_estimated_absorpt_t_min 0.908
_reflns_odcompleteness_completeness 100.00
_reflns_odcompleteness_iscentric 1
_reflns_odcompleteness_theta 66.97
_olex2_refinement_description
;
1. Fixed Uiso
 At 1.2 times of:
  All C(H) groups, All C(H,H) groups
 At 1.5 times of:
  All C(H,H,H) groups, All O(H) groups
2. Others
 Fixed Sof: O1W(0.12309)
3.a Ternary CH refined with riding coordinates:
 C3(H3), C6(H6), C11(H11), C18(H18), C3B(H3B), C6B(H6B), C11B(H11B), C18B(H18B)
3.b Secondary CH2 refined with riding coordinates:
 C2(H2A,H2B), C5(H5A,H5B), C9(H9A,H9B), C10(H10A,H10B), C2B(H2BA,H2BB),
 C5B(H5BA,H5BB), C9B(H9BA,H9BB), C10B(H10C,H10D)
3.c Aromatic/amide H refined with riding coordinates:
 C7(H7), C13(H13), C7B(H7B), C13B(H13B)
3.d Idealised Me refined as rotating group:
 C15(H15A,H15B,H15C), C16(H16A,H16B,H16C), C17(H17A,H17B,H17C), C19(H19A,H19B,
 H19C), C20(H20A,H20B,H20C), C15B(H15D,H15E,H15F), C16B(H16D,H16E,H16F),
 C17B(H17D,H17E,H17F), C19B(H19D,H19E,H19F), C20B(H20D,H20E,H20F)
3.e Idealised tetrahedral OH refined as rotating group:
 O6'(H6'), O6B(H6BA)
;
_olex2_submission_special_instructions 'No special instructions were received'
_oxdiff_exptl_absorpt_empirical_details
;
Empirical correction (ABSPACK) includes:
- Absorption correction using spherical harmonics
- Frame scaling
;
_oxdiff_exptl_absorpt_empirical_full_max 2.101
_oxdiff_exptl_absorpt_empirical_full_min 0.331

loop_
_space_group_symop_operation_xyz
'x, y, z'
'-x, y+1/2, -z'

loop_
_atom_site_label
_atom_site_type_symbol
_atom_site_fract_x
_atom_site_fract_y
_atom_site_fract_z
_atom_site_U_iso_or_equiv
_atom_site_adp_type
_atom_site_occupancy
_atom_site_site_symmetry_order
_atom_site_calc_flag
_atom_site_refinement_flags_posn
_atom_site_refinement_flags_occupancy
C1 C 0.59097(12) 0.1724(2) 0.79928(12) 0.0165(4) Uani 1 1 d . .
C2 C 0.53070(13) 0.2267(2) 0.87064(12) 0.0185(4) Uani 1 1 d . .
H2A H 0.4723 0.2665 0.8432 0.022 Uiso 1 1 calc R .
H2B H 0.5179 0.1357 0.9065 0.022 Uiso 1 1 calc R .
C3 C 0.57692(12) 0.3560(2) 0.92825(11) 0.0176(4) Uani 1 1 d . .
H3 H 0.6395 0.3283 0.9530 0.021 Uiso 1 1 calc R .
C4 C 0.56016(12) 0.5298(2) 0.92219(12) 0.0172(4) Uani 1 1 d . .
C5 C 0.63753(12) 0.6410(2) 0.95723(12) 0.0174(4) Uani 1 1 d . .
H5A H 0.6781 0.5845 1.0007 0.021 Uiso 1 1 calc R .
H5B H 0.6113 0.7307 0.9860 0.021 Uiso 1 1 calc R .
C6 C 0.69456(12) 0.7044(2) 0.88614(12) 0.0162(3) Uani 1 1 d . .
H6 H 0.6556 0.7730 0.8462 0.019 Uiso 1 1 calc R .
C7 C 0.73222(11) 0.5709(2) 0.83542(12) 0.0162(3) Uani 1 1 d . .
H7 H 0.7637 0.4909 0.8680 0.019 Uiso 1 1 calc R .
C8 C 0.72571(12) 0.5538(2) 0.74894(12) 0.0175(4) Uani 1 1 d . .
C9 C 0.75324(12) 0.3992(2) 0.70833(12) 0.0199(4) Uani 1 1 d . .
H9A H 0.7882 0.3349 0.7525 0.024 Uiso 1 1 calc R .
H9B H 0.7930 0.4225 0.6630 0.024 Uiso 1 1 calc R .
C10 C 0.66830(12) 0.3024(2) 0.66834(12) 0.0190(4) Uani 1 1 d . .
H10A H 0.6470 0.3488 0.6122 0.023 Uiso 1 1 calc R .
H10B H 0.6882 0.1942 0.6578 0.023 Uiso 1 1 calc R .
C11 C 0.58561(12) 0.2945(2) 0.72418(12) 0.0158(3) Uani 1 1 d . .
H11 H 0.5826 0.3996 0.7517 0.019 Uiso 1 1 calc R .
C12 C 0.49645(12) 0.2770(2) 0.66519(11) 0.0165(4) Uani 1 1 d . .
C13 C 0.44994(13) 0.1395(2) 0.66229(12) 0.0200(4) Uani 1 1 d . .
H13 H 0.3932 0.1344 0.6287 0.024 Uiso 1 1 calc R .
C14 C 0.48407(12) -0.0031(2) 0.70938(12) 0.0194(4) Uani 1 1 d . .
C15 C 0.68829(13) 0.1323(2) 0.83924(13) 0.0205(4) Uani 1 1 d . .
H15A H 0.7197 0.2289 0.8583 0.031 Uiso 1 1 calc GR .
H15B H 0.7214 0.0805 0.7963 0.031 Uiso 1 1 calc GR .
H15C H 0.6850 0.0624 0.8883 0.031 Uiso 1 1 calc GR .
C16 C 0.48724(13) 0.6018(2) 0.85842(14) 0.0234(4) Uani 1 1 d . .
H16A H 0.5140 0.6323 0.8064 0.035 Uiso 1 1 calc GR .
H16B H 0.4618 0.6943 0.8840 0.035 Uiso 1 1 calc GR .
H16C H 0.4392 0.5250 0.8440 0.035 Uiso 1 1 calc GR .
C17 C 0.68690(14) 0.6793(3) 0.68522(13) 0.0236(4) Uani 1 1 d . .
H17A H 0.6636 0.7669 0.7167 0.035 Uiso 1 1 calc GR .
H17B H 0.6378 0.6340 0.6467 0.035 Uiso 1 1 calc GR .
H17C H 0.7347 0.7168 0.6517 0.035 Uiso 1 1 calc GR .
C18 C 0.46200(13) 0.4184(2) 0.60932(13) 0.0221(4) Uani 1 1 d . .
H18 H 0.5038 0.5084 0.6238 0.027 Uiso 1 1 calc R .
C19 C 0.36522(15) 0.4681(3) 0.62921(15) 0.0332(5) Uani 1 1 d . .
H19A H 0.3220 0.3857 0.6102 0.050 Uiso 1 1 calc GR .
H19B H 0.3481 0.5656 0.5990 0.050 Uiso 1 1 calc GR .
H19C H 0.3648 0.4842 0.6909 0.050 Uiso 1 1 calc GR .
C20 C 0.46211(17) 0.3832(3) 0.51188(14) 0.0352(5) Uani 1 1 d . .
H20A H 0.5233 0.3546 0.4996 0.053 Uiso 1 1 calc GR .
H20B H 0.4424 0.4764 0.4788 0.053 Uiso 1 1 calc GR .
H20C H 0.4207 0.2964 0.4960 0.053 Uiso 1 1 calc GR .
O1' O 0.55787(9) 0.01313(16) 0.76901(8) 0.0191(3) Uani 1 1 d . .
O3' O 0.52271(9) 0.43418(17) 0.98980(8) 0.0222(3) Uani 1 1 d . .
O6' O 0.76789(8) 0.79895(16) 0.93083(8) 0.0186(3) Uani 1 1 d . .
H6' H 0.7980 0.8409 0.8948 0.028 Uiso 1 1 calc GR .
O14' O 0.45211(10) -0.13538(17) 0.69597(9) 0.0263(3) Uani 1 1 d . .
C1B C 0.92136(13) 0.1229(2) 0.23469(12) 0.0179(4) Uani 1 1 d . .
C2B C 1.02297(13) 0.1766(2) 0.25449(12) 0.0194(4) Uani 1 1 d . .
H2BA H 1.0324 0.2178 0.3136 0.023 Uiso 1 1 calc R .
H2BB H 1.0632 0.0851 0.2507 0.023 Uiso 1 1 calc R .
C3B C 1.04829(12) 0.3041(2) 0.19132(12) 0.0182(4) Uani 1 1 d . .
H3B H 1.0351 0.2735 0.1299 0.022 Uiso 1 1 calc R .
C4B C 1.05246(11) 0.4790(2) 0.20510(12) 0.0178(4) Uani 1 1 d . .
C5B C 1.03976(12) 0.5842(2) 0.12449(12) 0.0186(4) Uani 1 1 d . .
H5BA H 1.0555 0.5232 0.0745 0.022 Uiso 1 1 calc R .
H5BB H 1.0822 0.6735 0.1322 0.022 Uiso 1 1 calc R .
C6B C 0.94117(12) 0.6490(2) 0.10510(12) 0.0175(4) Uani 1 1 d . .
H6B H 0.9278 0.7238 0.1511 0.021 Uiso 1 1 calc R .
C7B C 0.87230(12) 0.5160(2) 0.09966(12) 0.0175(3) Uani 1 1 d . .
H7B H 0.8835 0.4315 0.0630 0.021 Uiso 1 1 calc R .
C8B C 0.79628(12) 0.5046(2) 0.14158(11) 0.0176(4) Uani 1 1 d . .
C9B C 0.74192(12) 0.3507(2) 0.13839(12) 0.0194(4) Uani 1 1 d . .
H9BA H 0.7606 0.2841 0.0917 0.023 Uiso 1 1 calc R .
H9BB H 0.6768 0.3746 0.1254 0.023 Uiso 1 1 calc R .
C10B C 0.75660(12) 0.2572(2) 0.22595(12) 0.0182(4) Uani 1 1 d . .
H10C H 0.7187 0.3059 0.2670 0.022 Uiso 1 1 calc R .
H10D H 0.7348 0.1488 0.2157 0.022 Uiso 1 1 calc R .
C11B C 0.85741(12) 0.2504(2) 0.26873(11) 0.0156(3) Uani 1 1 d . .
H11B H 0.8849 0.3539 0.2567 0.019 Uiso 1 1 calc R .
C12B C 0.85822(12) 0.2405(2) 0.36681(11) 0.0171(4) Uani 1 1 d . .
C13B C 0.87412(13) 0.1009(2) 0.40703(12) 0.0200(4) Uani 1 1 d . .
H13B H 0.8748 0.0971 0.4675 0.024 Uiso 1 1 calc R .
C14B C 0.89058(12) -0.0462(2) 0.36022(12) 0.0196(4) Uani 1 1 d . .
C15B C 0.90038(14) 0.0789(2) 0.13854(12) 0.0215(4) Uani 1 1 d . .
H15D H 0.9013 0.1736 0.1035 0.032 Uiso 1 1 calc GR .
H15E H 0.8405 0.0302 0.1295 0.032 Uiso 1 1 calc GR .
H15F H 0.9461 0.0053 0.1222 0.032 Uiso 1 1 calc GR .
C16B C 1.03716(13) 0.5570(2) 0.29054(12) 0.0211(4) Uani 1 1 d . .
H16D H 0.9741 0.5911 0.2890 0.032 Uiso 1 1 calc GR .
H16E H 1.0772 0.6478 0.2999 0.032 Uiso 1 1 calc GR .
H16F H 1.0504 0.4819 0.3372 0.032 Uiso 1 1 calc GR .
C17B C 0.76122(13) 0.6345(3) 0.19703(13) 0.0229(4) Uani 1 1 d . .
H17D H 0.8047 0.7210 0.2021 0.034 Uiso 1 1 calc GR .
H17E H 0.7538 0.5931 0.2540 0.034 Uiso 1 1 calc GR .
H17F H 0.7028 0.6724 0.1704 0.034 Uiso 1 1 calc GR .
C18B C 0.83869(13) 0.3917(2) 0.41670(12) 0.0197(4) Uani 1 1 d . .
H18B H 0.8347 0.4811 0.3754 0.024 Uiso 1 1 calc R .
C19B C 0.91689(14) 0.4270(3) 0.48823(13) 0.0278(5) Uani 1 1 d . .
H19D H 0.9171 0.3475 0.5332 0.042 Uiso 1 1 calc GR .
H19E H 0.9077 0.5305 0.5127 0.042 Uiso 1 1 calc GR .
H19F H 0.9749 0.4250 0.4636 0.042 Uiso 1 1 calc GR .
C20B C 0.74674(13) 0.3809(3) 0.45720(13) 0.0240(4) Uani 1 1 d . .
H20D H 0.6974 0.3634 0.4119 0.036 Uiso 1 1 calc GR .
H20E H 0.7361 0.4787 0.4871 0.036 Uiso 1 1 calc GR .
H20F H 0.7492 0.2937 0.4979 0.036 Uiso 1 1 calc GR .
O1B O 0.91069(9) -0.03332(16) 0.27662(9) 0.0210(3) Uani 1 1 d . .
O3B O 1.13721(8) 0.38349(17) 0.21045(9) 0.0204(3) Uani 1 1 d . .
O6B O 0.94018(9) 0.73240(17) 0.02365(9) 0.0218(3) Uani 1 1 d . .
H6BA H 0.8866 0.7467 0.0031 0.033 Uiso 1 1 calc GR .
O14B O 0.88582(10) -0.17923(18) 0.39060(10) 0.0266(3) Uani 1 1 d . .
O1W O 0.3137(7) 0.4930(15) 0.9437(7) 0.023(2) Uani 0.1231 1 d . P

loop_
_atom_site_aniso_label
_atom_site_aniso_U_11
_atom_site_aniso_U_22
_atom_site_aniso_U_33
_atom_site_aniso_U_23
_atom_site_aniso_U_13
_atom_site_aniso_U_12
C1 0.0174(8) 0.0137(8) 0.0179(8) -0.0006(7) -0.0006(7) 0.0003(7)
C2 0.0192(9) 0.0196(9) 0.0168(8) 0.0031(7) 0.0028(7) -0.0008(7)
C3 0.0184(8) 0.0203(9) 0.0145(8) 0.0018(7) 0.0035(6) 0.0009(7)
C4 0.0152(8) 0.0202(9) 0.0171(8) -0.0008(7) 0.0057(6) 0.0007(7)
C5 0.0169(8) 0.0192(9) 0.0162(8) -0.0003(7) 0.0021(7) 0.0015(7)
C6 0.0138(8) 0.0171(8) 0.0172(8) 0.0005(7) -0.0005(6) 0.0008(7)
C7 0.0116(8) 0.0172(9) 0.0201(8) 0.0011(7) 0.0027(6) -0.0001(7)
C8 0.0124(8) 0.0204(9) 0.0202(8) 0.0004(7) 0.0040(6) -0.0023(7)
C9 0.0155(8) 0.0257(10) 0.0193(8) -0.0020(7) 0.0051(6) -0.0005(7)
C10 0.0166(8) 0.0223(9) 0.0188(8) -0.0029(7) 0.0045(7) -0.0002(7)
C11 0.0145(8) 0.0158(8) 0.0170(8) -0.0006(7) 0.0020(6) 0.0009(7)
C12 0.0158(8) 0.0192(9) 0.0150(8) -0.0006(7) 0.0035(6) 0.0023(7)
C13 0.0165(8) 0.0236(10) 0.0194(9) 0.0007(7) 0.0000(7) -0.0007(7)
C14 0.0165(8) 0.0219(9) 0.0195(9) -0.0014(7) 0.0012(7) -0.0017(7)
C15 0.0191(9) 0.0188(9) 0.0227(9) 0.0002(7) -0.0024(7) 0.0033(7)
C16 0.0175(9) 0.0223(10) 0.0298(10) -0.0013(8) -0.0006(8) 0.0030(7)
C17 0.0280(10) 0.0242(10) 0.0183(9) 0.0023(8) 0.0015(7) -0.0017(8)
C18 0.0210(9) 0.0198(10) 0.0246(9) 0.0037(8) -0.0024(7) -0.0001(7)
C19 0.0300(11) 0.0331(12) 0.0355(11) 0.0029(10) -0.0021(9) 0.0135(10)
C20 0.0412(12) 0.0416(13) 0.0226(10) 0.0110(10) 0.0021(9) 0.0049(11)
O1' 0.0204(6) 0.0147(6) 0.0211(6) -0.0010(5) -0.0033(5) 0.0000(5)
O3' 0.0256(7) 0.0236(7) 0.0193(6) -0.0018(6) 0.0106(5) -0.0048(5)
O6' 0.0163(6) 0.0202(6) 0.0191(6) 0.0003(5) 0.0010(5) -0.0027(5)
O14' 0.0280(7) 0.0203(7) 0.0292(7) 0.0017(6) -0.0038(6) -0.0068(6)
C1B 0.0202(9) 0.0137(9) 0.0199(9) 0.0022(7) 0.0034(7) 0.0002(7)
C2B 0.0171(8) 0.0195(9) 0.0220(9) 0.0025(7) 0.0042(7) 0.0040(7)
C3B 0.0127(8) 0.0211(9) 0.0211(8) -0.0007(7) 0.0037(6) 0.0010(7)
C4B 0.0104(7) 0.0224(10) 0.0207(9) 0.0003(7) 0.0021(6) 0.0016(7)
C5B 0.0139(8) 0.0203(9) 0.0220(9) 0.0023(7) 0.0030(7) -0.0017(7)
C6B 0.0163(8) 0.0190(9) 0.0173(8) 0.0023(7) 0.0019(6) 0.0003(7)
C7B 0.0171(8) 0.0177(8) 0.0172(8) 0.0019(7) -0.0009(6) -0.0003(7)
C8B 0.0140(8) 0.0210(9) 0.0168(8) 0.0032(7) -0.0032(6) 0.0009(7)
C9B 0.0144(8) 0.0249(9) 0.0182(8) 0.0027(7) -0.0017(6) -0.0045(7)
C10B 0.0140(8) 0.0221(9) 0.0181(8) 0.0020(7) 0.0001(7) -0.0032(7)
C11B 0.0138(8) 0.0169(8) 0.0161(8) 0.0003(7) 0.0013(6) -0.0008(7)
C12B 0.0105(8) 0.0232(9) 0.0173(8) 0.0011(7) 0.0002(6) -0.0013(7)
C13B 0.0173(8) 0.0256(10) 0.0168(8) 0.0019(8) 0.0003(7) 0.0015(7)
C14B 0.0152(8) 0.0219(9) 0.0212(9) 0.0039(8) -0.0007(7) 0.0006(7)
C15B 0.0263(10) 0.0184(9) 0.0205(9) -0.0017(7) 0.0056(7) -0.0009(8)
C16B 0.0199(9) 0.0219(10) 0.0217(9) -0.0012(7) 0.0033(7) -0.0012(7)
C17B 0.0181(9) 0.0262(10) 0.0247(10) 0.0007(8) 0.0042(7) 0.0021(8)
C18B 0.0206(9) 0.0214(9) 0.0169(8) -0.0002(7) 0.0008(7) 0.0000(7)
C19B 0.0233(9) 0.0372(12) 0.0224(9) -0.0082(9) 0.0008(8) -0.0051(9)
C20B 0.0211(9) 0.0293(10) 0.0217(9) -0.0052(8) 0.0028(7) 0.0031(8)
O1B 0.0255(7) 0.0154(7) 0.0226(6) 0.0022(5) 0.0053(5) -0.0005(5)
O3B 0.0126(6) 0.0227(7) 0.0261(7) 0.0016(6) 0.0029(5) 0.0017(5)
O6B 0.0177(6) 0.0255(7) 0.0223(6) 0.0075(6) 0.0015(5) -0.0003(6)
O14B 0.0280(7) 0.0233(7) 0.0284(7) 0.0080(6) 0.0027(6) 0.0014(6)
O1W 0.014(5) 0.034(6) 0.022(5) 0.016(5) 0.003(4) 0.003(5)

loop_
_atom_type_symbol
_atom_type_description
_atom_type_scat_dispersion_real
_atom_type_scat_dispersion_imag
_atom_type_scat_source
C C 0.0181 0.0091 'International Tables Vol C Tables 4.2.6.8 and 6.1.1.4'
H H 0.0000 0.0000 'International Tables Vol C Tables 4.2.6.8 and 6.1.1.4'
O O 0.0492 0.0322 'International Tables Vol C Tables 4.2.6.8 and 6.1.1.4'

loop_
_geom_angle_atom_site_label_1
_geom_angle_atom_site_label_2
_geom_angle_atom_site_label_3
_geom_angle
C11 C1 C2 110.42(14)
C15 C1 C2 110.50(15)
C15 C1 C11 115.08(15)
O1' C1 C2 107.46(14)
O1' C1 C11 111.89(14)
O1' C1 C15 100.92(13)
C1 C2 H2A 109.2
C1 C2 H2B 109.2
H2A C2 H2B 107.9
C3 C2 C1 112.15(15)
C3 C2 H2A 109.2
C3 C2 H2B 109.2
C2 C3 H3 113.6
C4 C3 C2 127.36(16)
C4 C3 H3 113.6
O3' C3 C2 117.82(15)
O3' C3 H3 113.6
O3' C3 C4 59.91(12)
C3 C4 C5 118.02(16)
C3 C4 C16 122.65(17)
C16 C4 C5 115.96(16)
O3' C4 C3 59.08(11)
O3' C4 C5 113.58(14)
O3' C4 C16 113.35(15)
C4 C5 H5A 108.9
C4 C5 H5B 108.9
C4 C5 C6 113.24(15)
H5A C5 H5B 107.7
C6 C5 H5A 108.9
C6 C5 H5B 108.9
C5 C6 H6 109.3
C7 C6 C5 111.50(15)
C7 C6 H6 109.3
O6' C6 C5 106.09(14)
O6' C6 H6 109.3
O6' C6 C7 111.39(14)
C6 C7 H7 116.3
C8 C7 C6 127.41(17)
C8 C7 H7 116.3
C7 C8 C9 120.72(17)
C7 C8 C17 123.97(17)
C17 C8 C9 115.23(16)
C8 C9 H9A 109.2
C8 C9 H9B 109.2
C8 C9 C10 112.19(15)
H9A C9 H9B 107.9
C10 C9 H9A 109.2
C10 C9 H9B 109.2
C9 C10 H10A 108.3
C9 C10 H10B 108.3
H10A C10 H10B 107.4
C11 C10 C9 115.76(15)
C11 C10 H10A 108.3
C11 C10 H10B 108.3
C1 C11 C10 117.44(15)
C1 C11 H11 105.9
C10 C11 H11 105.9
C12 C11 C1 111.17(15)
C12 C11 C10 109.80(14)
C12 C11 H11 105.9
C11 C12 C18 118.55(16)
C13 C12 C11 120.36(16)
C13 C12 C18 121.09(16)
C12 C13 H13 118.5
C12 C13 C14 122.93(16)
C14 C13 H13 118.5
O1' C14 C13 117.67(17)
O14' C14 C13 123.94(17)
O14' C14 O1' 118.33(17)
C1 C15 H15A 109.5
C1 C15 H15B 109.5
C1 C15 H15C 109.5
H15A C15 H15B 109.5
H15A C15 H15C 109.5
H15B C15 H15C 109.5
C4 C16 H16A 109.5
C4 C16 H16B 109.5
C4 C16 H16C 109.5
H16A C16 H16B 109.5
H16A C16 H16C 109.5
H16B C16 H16C 109.5
C8 C17 H17A 109.5
C8 C17 H17B 109.5
C8 C17 H17C 109.5
H17A C17 H17B 109.5
H17A C17 H17C 109.5
H17B C17 H17C 109.5
C12 C18 H18 108.0
C12 C18 C19 110.94(16)
C12 C18 C20 111.84(17)
C19 C18 H18 108.0
C20 C18 H18 108.0
C20 C18 C19 109.92(17)
C18 C19 H19A 109.5
C18 C19 H19B 109.5
C18 C19 H19C 109.5
H19A C19 H19B 109.5
H19A C19 H19C 109.5
H19B C19 H19C 109.5
C18 C20 H20A 109.5
C18 C20 H20B 109.5
C18 C20 H20C 109.5
H20A C20 H20B 109.5
H20A C20 H20C 109.5
H20B C20 H20C 109.5
C14 O1' C1 121.21(14)
C3 O3' C4 61.01(11)
C6 O6' H6' 109.5
C11B C1B C2B 109.29(15)
C15B C1B C2B 110.82(15)
C15B C1B C11B 115.32(15)
O1B C1B C2B 108.19(14)
O1B C1B C11B 111.83(14)
O1B C1B C15B 100.99(14)
C1B C2B H2BA 109.3
C1B C2B H2BB 109.3
H2BA C2B H2BB 108.0
C3B C2B C1B 111.59(15)
C3B C2B H2BA 109.3
C3B C2B H2BB 109.3
C2B C3B H3B 113.5
C4B C3B C2B 127.94(17)
C4B C3B H3B 113.5
O3B C3B C2B 117.41(15)
O3B C3B H3B 113.5
O3B C3B C4B 59.82(11)
C3B C4B C5B 117.21(16)
C3B C4B C16B 123.18(17)
C16B C4B C5B 116.47(16)
O3B C4B C3B 59.37(11)
O3B C4B C5B 113.28(14)
O3B C4B C16B 112.68(15)
C4B C5B H5BA 108.9
C4B C5B H5BB 108.9
C4B C5B C6B 113.48(14)
H5BA C5B H5BB 107.7
C6B C5B H5BA 108.9
C6B C5B H5BB 108.9
C5B C6B H6B 109.6
C7B C6B C5B 110.89(16)
C7B C6B H6B 109.6
O6B C6B C5B 105.61(14)
O6B C6B H6B 109.6
O6B C6B C7B 111.47(15)
C6B C7B H7B 116.3
C8B C7B C6B 127.48(18)
C8B C7B H7B 116.3
C7B C8B C9B 120.07(18)
C7B C8B C17B 124.47(18)
C17B C8B C9B 115.41(16)
C8B C9B H9BA 109.2
C8B C9B H9BB 109.2
C8B C9B C10B 112.05(15)
H9BA C9B H9BB 107.9
C10B C9B H9BA 109.2
C10B C9B H9BB 109.2
C9B C10B H10C 108.4
C9B C10B H10D 108.4
H10C C10B H10D 107.5
C11B C10B C9B 115.40(14)
C11B C10B H10C 108.4
C11B C10B H10D 108.4
C1B C11B C10B 117.38(15)
C1B C11B H11B 106.0
C10B C11B H11B 106.0
C12B C11B C1B 110.91(15)
C12B C11B C10B 109.80(14)
C12B C11B H11B 106.0
C11B C12B C18B 118.38(16)
C13B C12B C11B 119.75(18)
C13B C12B C18B 121.86(16)
C12B C13B H13B 118.6
C12B C13B C14B 122.75(17)
C14B C13B H13B 118.6
O1B C14B C13B 117.68(17)
O14B C14B C13B 124.51(18)
O14B C14B O1B 117.79(18)
C1B C15B H15D 109.5
C1B C15B H15E 109.5
C1B C15B H15F 109.5
H15D C15B H15E 109.5
H15D C15B H15F 109.5
H15E C15B H15F 109.5
C4B C16B H16D 109.5
C4B C16B H16E 109.5
C4B C16B H16F 109.5
H16D C16B H16E 109.5
H16D C16B H16F 109.5
H16E C16B H16F 109.5
C8B C17B H17D 109.5
C8B C17B H17E 109.5
C8B C17B H17F 109.5
H17D C17B H17E 109.5
H17D C17B H17F 109.5
H17E C17B H17F 109.5
C12B C18B H18B 108.1
C12B C18B C19B 111.10(16)
C12B C18B C20B 111.75(16)
C19B C18B H18B 108.1
C19B C18B C20B 109.61(15)
C20B C18B H18B 108.1
C18B C19B H19D 109.5
C18B C19B H19E 109.5
C18B C19B H19F 109.5
H19D C19B H19E 109.5
H19D C19B H19F 109.5
H19E C19B H19F 109.5
C18B C20B H20D 109.5
C18B C20B H20E 109.5
C18B C20B H20F 109.5
H20D C20B H20E 109.5
H20D C20B H20F 109.5
H20E C20B H20F 109.5
C14B O1B C1B 121.99(15)
C3B O3B C4B 60.81(11)
C6B O6B H6BA 109.5

loop_
_geom_bond_atom_site_label_1
_geom_bond_atom_site_label_2
_geom_bond_distance
C1 C2 1.542(2)
C1 C11 1.540(2)
C1 C15 1.524(2)
C1 O1' 1.477(2)
C2 H2A 0.9700
C2 H2B 0.9700
C2 C3 1.514(3)
C3 H3 0.9800
C3 C4 1.477(3)
C3 O3' 1.449(2)
C4 C5 1.518(3)
C4 C16 1.498(3)
C4 O3' 1.461(2)
C5 H5A 0.9700
C5 H5B 0.9700
C5 C6 1.533(2)
C6 H6 0.9800
C6 C7 1.499(2)
C6 O6' 1.447(2)
C7 H7 0.9300
C7 C8 1.332(3)
C8 C9 1.509(3)
C8 C17 1.508(3)
C9 H9A 0.9700
C9 H9B 0.9700
C9 C10 1.554(3)
C10 H10A 0.9700
C10 H10B 0.9700
C10 C11 1.550(2)
C11 H11 0.9800
C11 C12 1.515(2)
C12 C13 1.334(3)
C12 C18 1.519(3)
C13 H13 0.9300
C13 C14 1.458(3)
C14 O1' 1.348(2)
C14 O14' 1.211(2)
C15 H15A 0.9600
C15 H15B 0.9600
C15 H15C 0.9600
C16 H16A 0.9600
C16 H16B 0.9600
C16 H16C 0.9600
C17 H17A 0.9600
C17 H17B 0.9600
C17 H17C 0.9600
C18 H18 0.9800
C18 C19 1.530(3)
C18 C20 1.529(3)
C19 H19A 0.9600
C19 H19B 0.9600
C19 H19C 0.9600
C20 H20A 0.9600
C20 H20B 0.9600
C20 H20C 0.9600
O6' H6' 0.8200
C1B C2B 1.547(3)
C1B C11B 1.543(2)
C1B C15B 1.526(3)
C1B O1B 1.474(2)
C2B H2BA 0.9700
C2B H2BB 0.9700
C2B C3B 1.514(3)
C3B H3B 0.9800
C3B C4B 1.481(3)
C3B O3B 1.459(2)
C4B C5B 1.518(3)
C4B C16B 1.505(3)
C4B O3B 1.466(2)
C5B H5BA 0.9700
C5B H5BB 0.9700
C5B C6B 1.536(2)
C6B H6B 0.9800
C6B C7B 1.495(3)
C6B O6B 1.434(2)
C7B H7B 0.9300
C7B C8B 1.340(2)
C8B C9B 1.511(3)
C8B C17B 1.503(3)
C9B H9BA 0.9700
C9B H9BB 0.9700
C9B C10B 1.554(2)
C10B H10C 0.9700
C10B H10D 0.9700
C10B C11B 1.549(2)
C11B H11B 0.9800
C11B C12B 1.511(2)
C12B C13B 1.332(3)
C12B C18B 1.522(3)
C13B H13B 0.9300
C13B C14B 1.459(3)
C14B O1B 1.352(2)
C14B O14B 1.213(2)
C15B H15D 0.9600
C15B H15E 0.9600
C15B H15F 0.9600
C16B H16D 0.9600
C16B H16E 0.9600
C16B H16F 0.9600
C17B H17D 0.9600
C17B H17E 0.9600
C17B H17F 0.9600
C18B H18B 0.9800
C18B C19B 1.531(3)
C18B C20B 1.535(3)
C19B H19D 0.9600
C19B H19E 0.9600
C19B H19F 0.9600
C20B H20D 0.9600
C20B H20E 0.9600
C20B H20F 0.9600
O6B H6BA 0.8200

loop_
_geom_torsion_atom_site_label_1
_geom_torsion_atom_site_label_2
_geom_torsion_atom_site_label_3
_geom_torsion_atom_site_label_4
_geom_torsion
C1 C2 C3 C4 99.3(2)
C1 C2 C3 O3' 171.27(15)
C1 C11 C12 C13 -22.5(2)
C1 C11 C12 C18 158.00(16)
C2 C1 C11 C10 154.62(15)
C2 C1 C11 C12 -77.75(18)
C2 C1 O1' C14 82.05(18)
C2 C3 C4 C5 -154.25(17)
C2 C3 C4 C16 4.2(3)
C2 C3 C4 O3' 103.7(2)
C2 C3 O3' C4 -119.16(18)
C3 C4 C5 C6 97.26(19)
C4 C5 C6 C7 -55.1(2)
C4 C5 C6 O6' -176.49(14)
C5 C4 O3' C3 -109.64(17)
C5 C6 C7 C8 128.85(19)
C6 C7 C8 C9 -169.59(16)
C6 C7 C8 C17 7.2(3)
C7 C8 C9 C10 107.0(2)
C8 C9 C10 C11 -42.9(2)
C9 C10 C11 C1 -80.7(2)
C9 C10 C11 C12 151.02(16)
C10 C11 C12 C13 109.21(19)
C10 C11 C12 C18 -70.3(2)
C11 C1 C2 C3 -77.96(18)
C11 C1 O1' C14 -39.3(2)
C11 C12 C13 C14 -4.6(3)
C11 C12 C18 C19 -121.96(18)
C11 C12 C18 C20 114.92(19)
C12 C13 C14 O1' 11.1(3)
C12 C13 C14 O14' -166.28(19)
C13 C12 C18 C19 58.5(2)
C13 C12 C18 C20 -64.6(2)
C13 C14 O1' C1 12.6(2)
C15 C1 C2 C3 50.5(2)
C15 C1 C11 C10 28.7(2)
C15 C1 C11 C12 156.31(15)
C15 C1 O1' C14 -162.19(15)
C16 C4 C5 C6 -62.6(2)
C16 C4 O3' C3 115.24(18)
C17 C8 C9 C10 -70.0(2)
C18 C12 C13 C14 174.98(17)
O1' C1 C2 C3 159.76(14)
O1' C1 C11 C10 -85.74(18)
O1' C1 C11 C12 41.89(19)
O3' C3 C4 C5 102.09(17)
O3' C3 C4 C16 -99.49(19)
O3' C4 C5 C6 163.51(15)
O6' C6 C7 C8 -112.9(2)
O14' C14 O1' C1 -169.83(16)
C1B C2B C3B C4B 98.9(2)
C1B C2B C3B O3B 170.64(15)
C1B C11B C12B C13B -29.0(2)
C1B C11B C12B C18B 152.21(15)
C2B C1B C11B C10B 156.45(15)
C2B C1B C11B C12B -76.22(18)
C2B C1B O1B C14B 87.49(19)
C2B C3B C4B C5B -154.94(17)
C2B C3B C4B C16B 4.3(3)
C2B C3B C4B O3B 102.82(19)
C2B C3B O3B C4B -119.97(19)
C3B C4B C5B C6B 98.13(19)
C4B C5B C6B C7B -54.1(2)
C4B C5B C6B O6B -174.98(15)
C5B C4B O3B C3B -108.89(17)
C5B C6B C7B C8B 128.9(2)
C6B C7B C8B C9B -171.11(17)
C6B C7B C8B C17B 6.0(3)
C7B C8B C9B C10B 105.70(19)
C8B C9B C10B C11B -42.8(2)
C9B C10B C11B C1B -82.2(2)
C9B C10B C11B C12B 149.90(17)
C10B C11B C12B C13B 102.37(19)
C10B C11B C12B C18B -76.4(2)
C11B C1B C2B C3B -77.01(19)
C11B C1B O1B C14B -32.9(2)
C11B C12B C13B C14B -0.4(3)
C11B C12B C18B C19B -124.69(17)
C11B C12B C18B C20B 112.54(18)
C12B C13B C14B O1B 15.0(3)
C12B C13B C14B O14B -163.55(19)
C13B C12B C18B C19B 56.5(2)
C13B C12B C18B C20B -66.2(2)
C13B C14B O1B C1B 3.5(2)
C15B C1B C2B C3B 51.2(2)
C15B C1B C11B C10B 30.9(2)
C15B C1B C11B C12B 158.18(15)
C15B C1B O1B C14B -156.09(15)
C16B C4B C5B C6B -62.5(2)
C16B C4B O3B C3B 116.22(18)
C17B C8B C9B C10B -71.6(2)
C18B C12B C13B C14B 178.34(16)
O1B C1B C2B C3B 161.00(14)
O1B C1B C11B C10B -83.78(19)
O1B C1B C11B C12B 43.5(2)
O3B C3B C4B C5B 102.23(16)
O3B C3B C4B C16B -98.53(18)
O3B C4B C5B C6B 164.39(15)
O6B C6B C7B C8B -113.7(2)
O14B C14B O1B C1B -177.75(16)
